data_4072849
loop_
_publ_author_name
'Carmichael, Duncan'
'Ricard, Louis'
'Seeboth, Nicolas'

_publ_section_title
;
 Planar-to-Axial Chirality Relay in Phospharuthenocenes. A Rotationally
 Hindered
 2-(2&#x2018;-Diphenylphosphinonaphth-1&#x2018;-yl)phospharuthenocene
;
_journal_issue 12
_journal_name_full Organometallics
_journal_page_first 2964
_journal_paper_doi 10.1021/om0610905
_journal_volume 26
_journal_year 2007
_chemical_formula_sum 'C35.5 H37 O P Ru'
_chemical_formula_weight 611.69
_chemical_name_systematic
; 
 ? 
;
_space_group_IT_number 2
_symmetry_cell_setting triclinic
_symmetry_space_group_name_Hall '-P 1'
_symmetry_space_group_name_H-M 'P -1'
_atom_sites_solution_hydrogens geom
_atom_sites_solution_primary direct
_atom_sites_solution_secondary difmap
_audit_creation_method SHELXL-97
_cell_angle_alpha 110.9500(10)
_cell_angle_beta 90.3300(10)
_cell_angle_gamma 100.1600(10)
_cell_formula_units_Z 2
_cell_length_a 8.5120(10)
_cell_length_b 11.9890(10)
_cell_length_c 15.2280(10)
_cell_measurement_reflns_used 251
_cell_measurement_temperature 150.0(1)
_cell_measurement_theta_max 20.0
_cell_measurement_theta_min 3.0
_cell_volume 1424.5(2)
_computing_structure_refinement 'SHELXL-97 (Sheldrick, 1997)'
_computing_structure_solution 'SHELXS-97 (Sheldrick, 1990)'
_diffrn_ambient_temperature 150.0(1)
_diffrn_measured_fraction_theta_full 0.990
_diffrn_measured_fraction_theta_max 0.990
_diffrn_measurement_device_type KappaCCD
_diffrn_measurement_method 'phi and omega scans'
_diffrn_radiation_monochromator graphite
_diffrn_radiation_source 'fine-focus sealed tube'
_diffrn_radiation_type MoK\a
_diffrn_radiation_wavelength 0.71069
_diffrn_reflns_av_R_equivalents 0.0295
_diffrn_reflns_av_sigmaI/netI 0.0476
_diffrn_reflns_limit_h_max 11
_diffrn_reflns_limit_h_min -11
_diffrn_reflns_limit_k_max 16
_diffrn_reflns_limit_k_min -16
_diffrn_reflns_limit_l_max 21
_diffrn_reflns_limit_l_min -21
_diffrn_reflns_number 11366
_diffrn_reflns_theta_full 30.02
_diffrn_reflns_theta_max 30.02
_diffrn_reflns_theta_min 2.74
_exptl_absorpt_coefficient_mu 0.634
_exptl_absorpt_correction_T_max 0.8837
_exptl_absorpt_correction_T_min 0.8837
_exptl_absorpt_correction_type multi-scan
_exptl_crystal_colour 'pale yellow'
_exptl_crystal_density_diffrn 1.426
_exptl_crystal_density_method 'not measured'
_exptl_crystal_description block
_exptl_crystal_F_000 634
_exptl_crystal_size_max 0.20
_exptl_crystal_size_mid 0.20
_exptl_crystal_size_min 0.20
_refine_diff_density_max 1.089
_refine_diff_density_min -1.534
_refine_diff_density_rms 0.093
_refine_ls_extinction_method none
_refine_ls_goodness_of_fit_ref 1.019
_refine_ls_hydrogen_treatment mixed
_refine_ls_matrix_type full
_refine_ls_number_parameters 324
_refine_ls_number_reflns 8224
_refine_ls_number_restraints 0
_refine_ls_restrained_S_all 1.019
_refine_ls_R_factor_all 0.0426
_refine_ls_R_factor_gt 0.0375
_refine_ls_shift/su_max 0.001
_refine_ls_shift/su_mean 0.000
_refine_ls_structure_factor_coef Fsqd
_refine_ls_weighting_details 'calc w=1/[\s^2^(Fo^2^)+(0.0693P)^2^+0.0000P] where P=(Fo^2^+2Fc^2^)/3'
_refine_ls_weighting_scheme calc
_refine_ls_wR_factor_gt 0.1025
_refine_ls_wR_factor_ref 0.1048
_reflns_number_gt 7206
_reflns_number_total 8224
_reflns_threshold_expression >2sigma(I)
_cod_data_source_file om0610905si20061130_125039.cif
_cod_data_source_block rupo
_cod_depositor_comments
;
The following automatic conversions were performed:

'_symmetry_cell_setting' value 'Triclinic' changed to 'triclinic'
according to /home/saulius/struct/CIF-dictionaries/cif_core.dic
dictionary named 'cif_core.dic' version 2.4.1 from 2010-06-29.

Automatic conversion script
Id: cif_fix_values 1715 2011-07-08 13:25:40Z adriana 
;
_cod_original_sg_symbol_H-M 'P-1     '
_cod_original_formula_sum 'C35.50 H37 O P Ru'
_cod_database_code 4072849

loop_
_symmetry_equiv_pos_as_xyz
'x, y, z'
'-x, -y, -z'

loop_
_atom_site_label
_atom_site_type_symbol
_atom_site_fract_x
_atom_site_fract_y
_atom_site_fract_z
_atom_site_U_iso_or_equiv
_atom_site_adp_type
_atom_site_occupancy
_atom_site_symmetry_multiplicity
_atom_site_calc_flag
_atom_site_refinement_flags
Ru1 Ru 0.596629(15) 0.359677(12) 0.736884(9) 0.02083(6) Uani 1 1 d .
P1 P 0.38550(6) 0.30453(4) 0.82789(4) 0.02292(10) Uani 1 1 d .
O1 O 0.68471(17) 0.09959(14) 0.76035(13) 0.0406(4) Uani 1 1 d .
H1 H 0.6791 0.1693 0.7614 0.061 Uiso 1 1 calc R
C1 C 0.3571(2) 0.40629(16) 0.76972(14) 0.0233(3) Uani 1 1 d .
C2 C 0.3654(2) 0.35327(17) 0.66938(14) 0.0243(4) Uani 1 1 d .
C3 C 0.3969(2) 0.23182(16) 0.64022(14) 0.0242(4) Uani 1 1 d .
C4 C 0.4101(2) 0.19211(16) 0.71685(13) 0.0229(3) Uani 1 1 d .
C5 C 0.4090(2) 0.06281(16) 0.70524(14) 0.0249(4) Uani 1 1 d .
C6 C 0.2612(2) -0.02270(16) 0.67542(13) 0.0248(4) Uani 1 1 d .
C7 C 0.1174(2) 0.01089(18) 0.65547(15) 0.0290(4) Uani 1 1 d .
H7 H 0.1196 0.0919 0.6589 0.035 Uiso 1 1 calc R
C8 C -0.0248(2) -0.07087(19) 0.63135(15) 0.0331(4) Uani 1 1 d .
H8 H -0.1196 -0.0460 0.6186 0.040 Uiso 1 1 calc R
C9 C -0.0308(3) -0.19175(19) 0.62535(15) 0.0331(4) Uani 1 1 d .
H9 H -0.1295 -0.2482 0.6086 0.040 Uiso 1 1 calc R
C10 C 0.1049(3) -0.22732(17) 0.64353(15) 0.0313(4) Uani 1 1 d .
H10 H 0.0997 -0.3091 0.6389 0.038 Uiso 1 1 calc R
C11 C 0.2537(2) -0.14554(16) 0.66921(13) 0.0263(4) Uani 1 1 d .
C12 C 0.3945(3) -0.18028(18) 0.69193(15) 0.0319(4) Uani 1 1 d .
H12 H 0.3912 -0.2618 0.6872 0.038 Uiso 1 1 calc R
C13 C 0.5352(2) -0.09769(19) 0.72059(16) 0.0331(4) Uani 1 1 d .
H13 H 0.6291 -0.1221 0.7353 0.040 Uiso 1 1 calc R
C14 C 0.5406(2) 0.02420(18) 0.72833(15) 0.0294(4) Uani 1 1 d .
C15 C 0.3223(2) 0.52819(17) 0.82365(14) 0.0249(4) Uani 1 1 d .
C16 C 0.3983(2) 0.59567(18) 0.91366(14) 0.0289(4) Uani 1 1 d .
H16 H 0.4763 0.5645 0.9380 0.035 Uiso 1 1 calc R
C17 C 0.3618(3) 0.70755(19) 0.96798(16) 0.0341(4) Uani 1 1 d .
H17 H 0.4141 0.7518 1.0290 0.041 Uiso 1 1 calc R
C18 C 0.2487(3) 0.75441(19) 0.93286(17) 0.0375(5) Uani 1 1 d .
H18 H 0.2251 0.8315 0.9691 0.045 Uiso 1 1 calc R
C19 C 0.1703(2) 0.68783(19) 0.84425(17) 0.0334(4) Uani 1 1 d .
H19 H 0.0922 0.7194 0.8203 0.040 Uiso 1 1 calc R
C20 C 0.2055(2) 0.57508(18) 0.79042(15) 0.0285(4) Uani 1 1 d .
H20 H 0.1496 0.5296 0.7306 0.034 Uiso 1 1 calc R
C21 C 0.3413(2) 0.41479(18) 0.60084(15) 0.0301(4) Uani 1 1 d .
H21A H 0.2267 0.4022 0.5835 0.045 Uiso 1 1 calc R
H21B H 0.3969 0.3799 0.5441 0.045 Uiso 1 1 calc R
H21C H 0.3846 0.5022 0.6304 0.045 Uiso 1 1 calc R
C22 C 0.4055(3) 0.15116(19) 0.53929(14) 0.0326(4) Uani 1 1 d .
H22A H 0.4858 0.1007 0.5361 0.049 Uiso 1 1 calc R
H22B H 0.4355 0.2016 0.5014 0.049 Uiso 1 1 calc R
H22C H 0.3008 0.0987 0.5147 0.049 Uiso 1 1 calc R
C23 C 0.7799(2) 0.43554(17) 0.66182(14) 0.0241(4) Uani 1 1 d .
C24 C 0.8344(2) 0.34111(17) 0.68325(14) 0.0258(4) Uani 1 1 d .
C25 C 0.8507(2) 0.37683(18) 0.78359(14) 0.0264(4) Uani 1 1 d .
C26 C 0.8022(2) 0.49253(17) 0.82483(14) 0.0258(4) Uani 1 1 d .
C27 C 0.7584(2) 0.52882(17) 0.74944(14) 0.0258(4) Uani 1 1 d .
C28 C 0.7603(3) 0.4424(2) 0.56626(15) 0.0333(4) Uani 1 1 d .
H28A H 0.8651 0.4703 0.5471 0.050 Uiso 1 1 calc R
H28B H 0.6900 0.4997 0.5684 0.050 Uiso 1 1 calc R
H28C H 0.7129 0.3617 0.5206 0.050 Uiso 1 1 calc R
C29 C 0.8823(3) 0.23113(19) 0.61240(16) 0.0336(4) Uani 1 1 d .
H29A H 0.9976 0.2483 0.6057 0.050 Uiso 1 1 calc R
H29B H 0.8237 0.2108 0.5514 0.050 Uiso 1 1 calc R
H29C H 0.8569 0.1624 0.6337 0.050 Uiso 1 1 calc R
C30 C 0.9342(2) 0.3199(2) 0.83892(16) 0.0343(5) Uani 1 1 d .
H30A H 0.9470 0.2385 0.7975 0.051 Uiso 1 1 calc R
H30B H 0.8703 0.3137 0.8909 0.051 Uiso 1 1 calc R
H30C H 1.0397 0.3705 0.8644 0.051 Uiso 1 1 calc R
C31 C 0.8182(3) 0.5668(2) 0.92817(15) 0.0365(5) Uani 1 1 d .
H31A H 0.9304 0.6060 0.9478 0.055 Uiso 1 1 calc R
H31B H 0.7825 0.5139 0.9634 0.055 Uiso 1 1 calc R
H31C H 0.7521 0.6293 0.9410 0.055 Uiso 1 1 calc R
C32 C 0.7085(3) 0.64675(18) 0.76119(17) 0.0343(4) Uani 1 1 d .
H32A H 0.8035 0.7117 0.7763 0.051 Uiso 1 1 calc R
H32B H 0.6371 0.6662 0.8125 0.051 Uiso 1 1 calc R
H32C H 0.6524 0.6396 0.7025 0.051 Uiso 1 1 calc R

loop_
_atom_site_aniso_label
_atom_site_aniso_U_11
_atom_site_aniso_U_22
_atom_site_aniso_U_33
_atom_site_aniso_U_23
_atom_site_aniso_U_13
_atom_site_aniso_U_12
Ru1 0.02380(9) 0.01979(9) 0.01742(9) 0.00519(6) 0.00134(6) 0.00376(6)
P1 0.0259(2) 0.0216(2) 0.0216(2) 0.00800(19) 0.00309(18) 0.00508(17)
O1 0.0293(7) 0.0318(8) 0.0644(12) 0.0231(8) -0.0059(7) 0.0033(6)
C1 0.0241(8) 0.0210(8) 0.0230(9) 0.0060(7) 0.0014(7) 0.0040(6)
C2 0.0275(8) 0.0221(8) 0.0227(9) 0.0080(7) -0.0018(7) 0.0036(7)
C3 0.0273(8) 0.0199(8) 0.0214(9) 0.0038(7) -0.0031(7) 0.0023(6)
C4 0.0242(8) 0.0189(8) 0.0228(9) 0.0055(7) 0.0001(7) 0.0018(6)
C5 0.0310(9) 0.0193(8) 0.0232(9) 0.0055(7) 0.0033(7) 0.0067(7)
C6 0.0318(9) 0.0209(8) 0.0202(9) 0.0057(7) 0.0030(7) 0.0052(7)
C7 0.0305(9) 0.0240(9) 0.0295(10) 0.0069(8) -0.0014(8) 0.0034(7)
C8 0.0313(9) 0.0324(10) 0.0305(11) 0.0074(9) -0.0018(8) 0.0019(8)
C9 0.0370(10) 0.0283(10) 0.0262(10) 0.0052(8) -0.0005(8) -0.0035(8)
C10 0.0430(11) 0.0206(9) 0.0263(10) 0.0059(8) 0.0040(8) 0.0014(8)
C11 0.0362(9) 0.0198(8) 0.0198(9) 0.0038(7) 0.0048(7) 0.0050(7)
C12 0.0423(11) 0.0222(9) 0.0330(11) 0.0108(8) 0.0069(9) 0.0093(8)
C13 0.0354(10) 0.0298(10) 0.0395(12) 0.0165(9) 0.0049(9) 0.0124(8)
C14 0.0297(9) 0.0274(9) 0.0304(11) 0.0102(8) 0.0018(8) 0.0047(7)
C15 0.0260(8) 0.0224(8) 0.0260(10) 0.0087(7) 0.0051(7) 0.0040(6)
C16 0.0326(9) 0.0269(9) 0.0252(10) 0.0058(8) 0.0038(8) 0.0085(7)
C17 0.0414(11) 0.0303(10) 0.0269(11) 0.0049(8) 0.0065(9) 0.0093(8)
C18 0.0460(12) 0.0278(10) 0.0393(13) 0.0093(9) 0.0158(10) 0.0149(9)
C19 0.0345(10) 0.0312(10) 0.0407(12) 0.0160(9) 0.0100(9) 0.0154(8)
C20 0.0299(9) 0.0262(9) 0.0311(10) 0.0110(8) 0.0049(8) 0.0078(7)
C21 0.0371(10) 0.0273(9) 0.0270(10) 0.0114(8) -0.0029(8) 0.0056(8)
C22 0.0458(11) 0.0254(9) 0.0210(10) 0.0025(8) -0.0034(8) 0.0059(8)
C23 0.0270(8) 0.0222(8) 0.0221(9) 0.0090(7) 0.0024(7) 0.0004(7)
C24 0.0250(8) 0.0280(9) 0.0238(9) 0.0086(8) 0.0053(7) 0.0051(7)
C25 0.0222(8) 0.0317(10) 0.0243(10) 0.0102(8) 0.0009(7) 0.0024(7)
C26 0.0249(8) 0.0267(9) 0.0195(9) 0.0039(7) 0.0022(7) -0.0013(7)
C27 0.0264(8) 0.0220(8) 0.0255(10) 0.0065(7) 0.0048(7) 0.0002(7)
C28 0.0418(11) 0.0367(11) 0.0256(10) 0.0149(9) 0.0084(8) 0.0100(9)
C29 0.0374(10) 0.0334(10) 0.0317(11) 0.0110(9) 0.0105(9) 0.0132(8)
C30 0.0274(9) 0.0457(12) 0.0347(12) 0.0216(10) -0.0008(8) 0.0045(8)
C31 0.0365(10) 0.0393(12) 0.0207(10) 0.0011(9) -0.0023(8) -0.0052(9)
C32 0.0402(11) 0.0231(9) 0.0381(12) 0.0093(9) 0.0099(9) 0.0062(8)

loop_
_atom_type_symbol
_atom_type_description
_atom_type_scat_dispersion_real
_atom_type_scat_dispersion_imag
_atom_type_scat_source
C C 0.0033 0.0016 'International Tables Vol C Tables 4.2.6.8 and 6.1.1.4'
H H 0.0000 0.0000 'International Tables Vol C Tables 4.2.6.8 and 6.1.1.4'
O O 0.0106 0.0060 'International Tables Vol C Tables 4.2.6.8 and 6.1.1.4'
P P 0.1023 0.0942 'International Tables Vol C Tables 4.2.6.8 and 6.1.1.4'
Ru Ru -1.2594 0.8363 'International Tables Vol C Tables 4.2.6.8 and 6.1.1.4'

loop_
_geom_angle_atom_site_label_1
_geom_angle_atom_site_label_2
_geom_angle_atom_site_label_3
_geom_angle
C27 Ru1 C2 109.24(7)
C27 Ru1 C23 38.34(7)
C2 Ru1 C23 106.02(7)
C27 Ru1 C3 137.80(7)
C2 Ru1 C3 38.19(7)
C23 Ru1 C3 112.04(7)
C27 Ru1 C26 38.12(7)
C2 Ru1 C26 140.35(7)
C23 Ru1 C26 63.73(7)
C3 Ru1 C26 175.62(6)
C27 Ru1 C24 63.89(7)
C2 Ru1 C24 132.73(7)
C23 Ru1 C24 37.97(7)
C3 Ru1 C24 113.99(7)
C26 Ru1 C24 63.63(7)
C27 Ru1 C1 106.60(7)
C2 Ru1 C1 38.01(7)
C23 Ru1 C1 128.25(7)
C3 Ru1 C1 65.26(7)
C26 Ru1 C1 116.05(7)
C24 Ru1 C1 165.99(7)
C27 Ru1 C25 63.50(7)
C2 Ru1 C25 169.14(7)
C23 Ru1 C25 63.19(7)
C3 Ru1 C25 142.23(7)
C26 Ru1 C25 37.92(7)
C24 Ru1 C25 37.69(7)
C1 Ru1 C25 149.47(8)
C27 Ru1 C4 173.90(6)
C2 Ru1 C4 64.66(7)
C23 Ru1 C4 141.51(7)
C3 Ru1 C4 37.14(7)
C26 Ru1 C4 147.07(7)
C24 Ru1 C4 119.90(7)
C1 Ru1 C4 68.71(7)
C25 Ru1 C4 122.54(7)
C27 Ru1 P1 134.63(5)
C2 Ru1 P1 71.19(5)
C23 Ru1 P1 171.89(5)
C3 Ru1 P1 70.76(5)
C26 Ru1 P1 113.26(5)
C24 Ru1 P1 148.83(5)
C1 Ru1 P1 45.15(5)
C25 Ru1 P1 119.67(5)
C4 Ru1 P1 44.79(5)
C4 P1 C1 89.82(9)
C4 P1 Ru1 62.71(6)
C1 P1 Ru1 61.56(6)
C2 C1 C15 126.73(16)
C2 C1 P1 112.44(13)
C15 C1 P1 120.77(14)
C2 C1 Ru1 69.90(10)
C15 C1 Ru1 126.82(12)
P1 C1 Ru1 73.29(6)
C1 C2 C3 112.09(16)
C1 C2 C21 124.99(17)
C3 C2 C21 122.90(17)
C1 C2 Ru1 72.09(10)
C3 C2 Ru1 71.26(10)
C21 C2 Ru1 125.12(13)
C4 C3 C2 112.69(17)
C4 C3 C22 122.78(17)
C2 C3 C22 124.43(17)
C4 C3 Ru1 73.45(10)
C2 C3 Ru1 70.55(10)
C22 C3 Ru1 126.77(14)
C3 C4 C5 123.71(17)
C3 C4 P1 112.96(13)
C5 C4 P1 122.09(14)
C3 C4 Ru1 69.41(10)
C5 C4 Ru1 136.61(13)
P1 C4 Ru1 72.50(6)
C14 C5 C6 118.44(16)
C14 C5 C4 122.95(17)
C6 C5 C4 118.44(16)
C7 C6 C5 122.24(16)
C7 C6 C11 117.81(17)
C5 C6 C11 119.89(17)
C8 C7 C6 121.45(18)
C7 C8 C9 120.3(2)
C10 C9 C8 119.88(19)
C9 C10 C11 121.57(18)
C10 C11 C12 122.05(17)
C10 C11 C6 119.02(18)
C12 C11 C6 118.91(17)
C13 C12 C11 120.74(17)
C12 C13 C14 119.92(19)
O1 C14 C5 122.76(17)
O1 C14 C13 115.16(17)
C5 C14 C13 122.07(18)
C20 C15 C16 118.14(18)
C20 C15 C1 121.73(18)
C16 C15 C1 119.94(17)
C17 C16 C15 121.22(19)
C18 C17 C16 119.9(2)
C17 C18 C19 119.6(2)
C18 C19 C20 120.40(19)
C19 C20 C15 120.6(2)
C24 C23 C27 108.00(16)
C24 C23 C28 126.67(18)
C27 C23 C28 125.17(17)
C24 C23 Ru1 71.28(10)
C27 C23 Ru1 70.39(10)
C28 C23 Ru1 127.46(13)
C25 C24 C23 108.04(17)
C25 C24 C29 126.42(18)
C23 C24 C29 125.23(18)
C25 C24 Ru1 71.87(10)
C23 C24 Ru1 70.75(10)
C29 C24 Ru1 127.90(14)
C24 C25 C26 108.21(16)
C24 C25 C30 127.01(19)
C26 C25 C30 123.70(19)
C24 C25 Ru1 70.45(10)
C26 C25 Ru1 70.30(10)
C30 C25 Ru1 134.21(13)
C27 C26 C25 107.77(17)
C27 C26 C31 127.15(19)
C25 C26 C31 124.57(19)
C27 C26 Ru1 70.27(10)
C25 C26 Ru1 71.78(11)
C31 C26 Ru1 129.79(14)
C26 C27 C23 107.95(16)
C26 C27 C32 125.40(19)
C23 C27 C32 126.56(18)
C26 C27 Ru1 71.61(10)
C23 C27 Ru1 71.27(10)
C32 C27 Ru1 125.44(14)

loop_
_geom_bond_atom_site_label_1
_geom_bond_atom_site_label_2
_geom_bond_distance
Ru1 C27 2.1862(18)
Ru1 C2 2.1919(18)
Ru1 C23 2.1979(17)
Ru1 C3 2.2014(18)
Ru1 C26 2.2039(19)
Ru1 C24 2.2049(18)
Ru1 C1 2.2210(18)
Ru1 C25 2.2236(18)
Ru1 C4 2.2541(17)
Ru1 P1 2.4192(5)
P1 C4 1.787(2)
P1 C1 1.7906(19)
O1 C14 1.358(2)
C1 C2 1.437(3)
C1 C15 1.482(3)
C2 C3 1.437(3)
C2 C21 1.509(2)
C3 C4 1.420(3)
C3 C22 1.505(3)
C4 C5 1.494(2)
C5 C14 1.374(3)
C5 C6 1.430(3)
C6 C7 1.418(3)
C6 C11 1.431(2)
C7 C8 1.371(3)
C8 C9 1.411(3)
C9 C10 1.359(3)
C10 C11 1.414(3)
C11 C12 1.416(3)
C12 C13 1.368(3)
C13 C14 1.416(3)
C15 C20 1.398(3)
C15 C16 1.402(3)
C16 C17 1.392(3)
C17 C18 1.388(3)
C18 C19 1.391(3)
C19 C20 1.394(3)
C23 C24 1.432(3)
C23 C27 1.440(3)
C23 C28 1.497(3)
C24 C25 1.430(3)
C24 C29 1.499(3)
C25 C26 1.439(3)
C25 C30 1.502(3)
C26 C27 1.434(3)
C26 C31 1.497(3)
C27 C32 1.498(3)
